data_4079772
loop_
_publ_author_name
'Batuecas, Mar\'ia'
'Esteruelas, Miguel A.'
'Garc\?\'ia-Yebra, Cristina'
'O\~nate, Enrique'

_publ_section_title
;
 Osmium-Centered Oxetylidene: Formation and Cleavage
;
_journal_issue 23
_journal_name_full Organometallics
_journal_page_first 8079
_journal_paper_doi 10.1021/om3011323
_journal_volume 31
_journal_year 2012
_chemical_formula_sum 'C25 H38 B F4 O6 Os P'
_chemical_formula_weight 742.53
_chemical_name_systematic
; 
 ? 
;
_space_group_IT_number 14
_symmetry_cell_setting monoclinic
_symmetry_space_group_name_Hall '-P 2ybc'
_symmetry_space_group_name_H-M 'P 1 21/c 1'
_atom_sites_solution_hydrogens geom
_atom_sites_solution_primary direct
_atom_sites_solution_secondary difmap
_audit_creation_method SHELXL-97
_cell_angle_alpha 90.00
_cell_angle_beta 90.676(2)
_cell_angle_gamma 90.00
_cell_formula_units_Z 4
_cell_length_a 12.1397(16)
_cell_length_b 12.5454(17)
_cell_length_c 18.850(3)
_cell_measurement_reflns_used 3596
_cell_measurement_temperature 100(2)
_cell_measurement_theta_max 24
_cell_measurement_theta_min 2.3
_cell_volume 2870.6(7)
_computing_cell_refinement 'SAINT+ v. 7.56a (Bruker AXS, 2008)'
_computing_data_collection 'apex2 v. 7.0 (Bruker AXS, 2009)'
_computing_data_reduction 'SAINT+ v. 7.56a (Bruker AXS, 2008)'
_computing_molecular_graphics 'XP, SHELXTL v. 6.14 (Bruker, 2000)'
_computing_publication_material 'XCIF, SHELXTL v. 6.14 (Bruker, 2000)'
_computing_structure_refinement 'SHELXL-97 (Sheldrick, 1997)'
_computing_structure_solution 'SHELXS-97 (Sheldrick, 1990)'
_diffrn_ambient_temperature 100(2)
_diffrn_detector_area_resol_mean 8.26
_diffrn_measured_fraction_theta_full 0.992
_diffrn_measured_fraction_theta_max 0.930
_diffrn_measurement_device_type 'Bruker SMART APEX CCD system'
_diffrn_measurement_method '\w rotations with narrow frames'
_diffrn_radiation_monochromator graphite
_diffrn_radiation_source 'normal-focus sealed tube'
_diffrn_radiation_type MoK\a
_diffrn_radiation_wavelength 0.71073
_diffrn_reflns_av_R_equivalents 0.0793
_diffrn_reflns_av_sigmaI/netI 0.0817
_diffrn_reflns_limit_h_max 15
_diffrn_reflns_limit_h_min -16
_diffrn_reflns_limit_k_max 16
_diffrn_reflns_limit_k_min -16
_diffrn_reflns_limit_l_max 25
_diffrn_reflns_limit_l_min -24
_diffrn_reflns_number 25322
_diffrn_reflns_theta_full 27.50
_diffrn_reflns_theta_max 28.55
_diffrn_reflns_theta_min 1.68
_diffrn_standards_decay_% 0
_exptl_absorpt_coefficient_mu 4.561
_exptl_absorpt_correction_T_max 0.862
_exptl_absorpt_correction_T_min 0.695
_exptl_absorpt_correction_type multi-scan
_exptl_absorpt_process_details
;
Absorption correction performed with SADABS program. This is based on the
method of Blessing: Blessing, R. H., Acta Crystallogr., Sect. A 1995, 51, 33.

SADABS: Area-Detector Absorption Correction. Bruker-AXS 
within SAINT+ package, v. 6.1 (2000).
;
_exptl_crystal_colour colorless
_exptl_crystal_density_diffrn 1.718
_exptl_crystal_density_method 'not measured'
_exptl_crystal_description 'irregular block'
_exptl_crystal_F_000 1472
_exptl_crystal_size_max 0.13
_exptl_crystal_size_mid 0.08
_exptl_crystal_size_min 0.07
_refine_diff_density_max 2.069
_refine_diff_density_min -1.032
_refine_diff_density_rms 0.188
_refine_ls_extinction_method none
_refine_ls_goodness_of_fit_ref 1.050
_refine_ls_hydrogen_treatment mixed
_refine_ls_matrix_type full
_refine_ls_number_parameters 346
_refine_ls_number_reflns 6804
_refine_ls_number_restraints 20
_refine_ls_restrained_S_all 1.053
_refine_ls_R_factor_all 0.0832
_refine_ls_R_factor_gt 0.0523
_refine_ls_shift/su_max 0.033
_refine_ls_shift/su_mean 0.001
_refine_ls_structure_factor_coef Fsqd
_refine_ls_weighting_details 'calc w=1/[\s^2^(Fo^2^)+(0.0391P)^2^+6.6196P] where P=(Fo^2^+2Fc^2^)/3'
_refine_ls_weighting_scheme calc
_refine_ls_wR_factor_gt 0.1034
_refine_ls_wR_factor_ref 0.1174
_reflns_number_gt 4859
_reflns_number_total 6804
_reflns_threshold_expression >2sigma(I)
_cod_data_source_file om3011323_si_002.cif
_cod_data_source_block enrique97
_cod_original_cell_volume 2870.5(7)
_cod_original_sg_symbol_H-M P21/c
_cod_database_code 4079772

loop_
_symmetry_equiv_pos_as_xyz
'x, y, z'
'-x, y+1/2, -z+1/2'
'-x, -y, -z'
'x, -y-1/2, z-1/2'

loop_
_atom_site_label
_atom_site_type_symbol
_atom_site_fract_x
_atom_site_fract_y
_atom_site_fract_z
_atom_site_U_iso_or_equiv
_atom_site_adp_type
_atom_site_occupancy
_atom_site_symmetry_multiplicity
_atom_site_calc_flag
_atom_site_refinement_flags
_atom_site_disorder_assembly
_atom_site_disorder_group
Os Os 0.23417(2) 0.12159(2) 0.962999(14) 0.02275(9) Uani 1 1 d . . .
P1 P 0.31109(16) 0.26607(14) 0.89970(10) 0.0233(4) Uani 1 1 d . . .
B1A B 0.3641(8) 0.4805(7) 0.1553(5) 0.037(3) Uiso 0.617(6) 1 d PD A 1
F1A F 0.3985(7) 0.4743(7) 0.0864(4) 0.0525(10) Uiso 0.617(6) 1 d PD A 1
F2A F 0.2785(6) 0.4096(6) 0.1664(5) 0.0525(10) Uiso 0.617(6) 1 d PD A 1
F3A F 0.3277(7) 0.5832(6) 0.1702(4) 0.0525(10) Uiso 0.617(6) 1 d PD A 1
F4A F 0.4491(6) 0.4586(7) 0.2017(4) 0.0525(10) Uiso 0.617(6) 1 d PD A 1
B1B B 0.3445(10) 0.4917(9) 0.1525(6) 0.037(3) Uiso 0.383(6) 1 d PD A 2
F1B F 0.3760(11) 0.4958(12) 0.0827(5) 0.0525(10) Uiso 0.383(6) 1 d PD A 2
F2B F 0.2542(9) 0.5568(9) 0.1606(6) 0.0525(10) Uiso 0.383(6) 1 d PD A 2
F3B F 0.3181(11) 0.3890(8) 0.1729(7) 0.0525(10) Uiso 0.383(6) 1 d PD A 2
F4B F 0.4292(9) 0.5273(11) 0.1962(6) 0.0525(10) Uiso 0.383(6) 1 d PD A 2
O1 O 0.3678(4) -0.0573(4) 0.9153(3) 0.0279(12) Uani 1 1 d . . .
O2 O 0.0944(4) -0.1407(4) 0.9548(3) 0.0355(13) Uani 1 1 d . . .
O3 O 0.2021(4) -0.2824(4) 0.9689(3) 0.0321(13) Uani 1 1 d . . .
O4 O 0.1709(5) -0.3514(5) 0.7692(4) 0.059(2) Uani 1 1 d . . .
O5 O 0.0366(5) -0.3175(5) 0.8445(3) 0.0429(15) Uani 1 1 d . . .
O6 O 0.0221(4) 0.1316(4) 0.8792(3) 0.0319(12) Uani 1 1 d . . .
C1 C 0.2890(6) 0.0152(6) 0.8992(4) 0.0261(16) Uani 1 1 d . . .
C2 C 0.2674(7) -0.0293(6) 0.8249(4) 0.0294(18) Uani 1 1 d . . .
H2 H 0.270(6) 0.017(6) 0.788(4) 0.035 Uiso 1 1 d . . .
C3 C 0.1653(7) -0.1028(5) 0.8145(4) 0.0311(18) Uani 1 1 d . . .
H3A H 0.1512 -0.1163 0.7635 0.037 Uiso 1 1 calc R . .
H3B H 0.0990 -0.0697 0.8352 0.037 Uiso 1 1 calc R . .
C4 C 0.1947(6) -0.2087(6) 0.8538(4) 0.0276(17) Uani 1 1 d . . .
C5 C 0.1576(6) -0.2049(6) 0.9310(4) 0.0279(17) Uani 1 1 d . . .
C6 C 0.1642(7) -0.2945(7) 1.0409(5) 0.041(2) Uani 1 1 d . . .
H6A H 0.1658 -0.2252 1.0648 0.061 Uiso 1 1 calc R . .
H6B H 0.2124 -0.3445 1.0664 0.061 Uiso 1 1 calc R . .
H6C H 0.0887 -0.3222 1.0402 0.061 Uiso 1 1 calc R . .
C7 C 0.1344(7) -0.3020(6) 0.8173(5) 0.0345(19) Uani 1 1 d . . .
C8 C -0.0279(8) -0.4024(7) 0.8115(5) 0.050(2) Uani 1 1 d . . .
H8A H -0.0380 -0.3871 0.7608 0.074 Uiso 1 1 calc R . .
H8B H -0.1000 -0.4068 0.8341 0.074 Uiso 1 1 calc R . .
H8C H 0.0109 -0.4704 0.8173 0.074 Uiso 1 1 calc R . .
C9 C 0.3200(6) -0.2195(6) 0.8446(4) 0.0309(18) Uani 1 1 d . . .
H9A H 0.3533 -0.2593 0.8848 0.037 Uiso 1 1 calc R . .
H9B H 0.3370 -0.2573 0.7999 0.037 Uiso 1 1 calc R . .
C10 C 0.3626(7) -0.1072(7) 0.8427(4) 0.0319(18) Uani 1 1 d . . .
H10 H 0.433(7) -0.093(6) 0.822(4) 0.038 Uiso 1 1 d . . .
C11 C 0.2894(7) 0.1911(6) 1.0707(4) 0.0281(17) Uani 1 1 d . . .
H11 H 0.3245 0.2585 1.0749 0.034 Uiso 1 1 calc R . .
C12 C 0.1751(7) 0.1730(6) 1.0738(4) 0.0307(18) Uani 1 1 d . . .
H12 H 0.1199 0.2254 1.0811 0.037 Uiso 1 1 calc R . .
C13 C 0.1576(7) 0.0617(6) 1.0640(4) 0.0322(18) Uani 1 1 d . . .
H13 H 0.0881 0.0268 1.0626 0.039 Uiso 1 1 calc R . .
C14 C 0.2616(7) 0.0121(6) 1.0567(4) 0.0314(18) Uani 1 1 d . . .
H14 H 0.2745 -0.0620 1.0505 0.038 Uiso 1 1 calc R . .
C15 C 0.3432(7) 0.0933(6) 1.0604(4) 0.0280(17) Uani 1 1 d . . .
H15 H 0.4204 0.0832 1.0566 0.034 Uiso 1 1 calc R . .
C16 C 0.1059(6) 0.1296(6) 0.9098(4) 0.0268(16) Uani 1 1 d . . .
C17 C 0.4627(6) 0.2660(6) 0.8989(4) 0.0321(18) Uani 1 1 d . . .
H17 H 0.4855 0.3265 0.8678 0.038 Uiso 1 1 calc R . .
C18 C 0.5161(6) 0.2853(7) 0.9718(4) 0.0361(19) Uani 1 1 d . . .
H18A H 0.4946 0.2283 1.0044 0.054 Uiso 1 1 calc R . .
H18B H 0.4913 0.3541 0.9905 0.054 Uiso 1 1 calc R . .
H18C H 0.5964 0.2859 0.9673 0.054 Uiso 1 1 calc R . .
C19 C 0.5082(7) 0.1635(6) 0.8652(5) 0.044(2) Uani 1 1 d . . .
H19A H 0.5859 0.1740 0.8534 0.066 Uiso 1 1 calc R . .
H19B H 0.4662 0.1471 0.8218 0.066 Uiso 1 1 calc R . .
H19C H 0.5016 0.1043 0.8988 0.066 Uiso 1 1 calc R . .
C20 C 0.2715(7) 0.2739(7) 0.8041(4) 0.037(2) Uani 1 1 d . . .
H20 H 0.2660 0.1986 0.7871 0.045 Uiso 1 1 calc R . .
C21 C 0.3572(8) 0.3280(7) 0.7566(4) 0.046(2) Uani 1 1 d . . .
H21A H 0.3297 0.3296 0.7075 0.068 Uiso 1 1 calc R . .
H21B H 0.4264 0.2878 0.7588 0.068 Uiso 1 1 calc R . .
H21C H 0.3701 0.4010 0.7731 0.068 Uiso 1 1 calc R . .
C22 C 0.1580(8) 0.3233(7) 0.7907(5) 0.051(3) Uani 1 1 d . . .
H22A H 0.1621 0.4005 0.7982 0.076 Uiso 1 1 calc R . .
H22B H 0.1049 0.2923 0.8235 0.076 Uiso 1 1 calc R . .
H22C H 0.1344 0.3088 0.7417 0.076 Uiso 1 1 calc R . .
C23 C 0.2777(6) 0.3936(6) 0.9426(4) 0.0300(17) Uani 1 1 d . . .
H23 H 0.3150 0.3906 0.9902 0.036 Uiso 1 1 calc R . .
C24 C 0.3266(7) 0.4922(6) 0.9058(4) 0.038(2) Uani 1 1 d . . .
H24A H 0.2863 0.5059 0.8614 0.056 Uiso 1 1 calc R . .
H24B H 0.4044 0.4792 0.8955 0.056 Uiso 1 1 calc R . .
H24C H 0.3204 0.5542 0.9371 0.056 Uiso 1 1 calc R . .
C25 C 0.1550(7) 0.4105(6) 0.9585(5) 0.039(2) Uani 1 1 d . . .
H25A H 0.1474 0.4655 0.9950 0.059 Uiso 1 1 calc R . .
H25B H 0.1230 0.3436 0.9753 0.059 Uiso 1 1 calc R . .
H25C H 0.1164 0.4333 0.9151 0.059 Uiso 1 1 calc R . .

loop_
_atom_site_aniso_label
_atom_site_aniso_U_11
_atom_site_aniso_U_22
_atom_site_aniso_U_33
_atom_site_aniso_U_23
_atom_site_aniso_U_13
_atom_site_aniso_U_12
Os 0.02774(16) 0.01964(15) 0.02087(15) 0.00023(13) 0.00039(10) -0.00233(13)
P1 0.0303(11) 0.0177(9) 0.0219(10) -0.0012(7) 0.0001(8) -0.0047(8)
O1 0.034(3) 0.022(3) 0.027(3) -0.005(2) 0.002(2) 0.004(2)
O2 0.037(3) 0.027(3) 0.043(3) -0.004(2) 0.008(3) 0.003(2)
O3 0.035(3) 0.027(3) 0.035(3) 0.003(2) 0.001(3) 0.001(2)
O4 0.049(4) 0.056(4) 0.072(5) -0.036(4) -0.002(4) -0.005(3)
O5 0.043(4) 0.036(3) 0.049(4) -0.010(3) -0.004(3) -0.014(3)
O6 0.026(3) 0.034(3) 0.035(3) 0.002(3) -0.005(2) -0.004(2)
C1 0.025(4) 0.024(4) 0.030(4) 0.003(3) 0.001(3) -0.004(3)
C2 0.043(5) 0.021(4) 0.024(4) -0.002(3) 0.001(4) 0.004(3)
C3 0.042(5) 0.018(4) 0.033(4) -0.002(3) -0.004(4) 0.002(3)
C4 0.034(4) 0.018(4) 0.031(4) -0.003(3) 0.001(3) 0.003(3)
C5 0.030(4) 0.022(4) 0.032(4) -0.004(3) -0.004(3) -0.006(3)
C6 0.042(5) 0.038(5) 0.043(5) 0.003(4) 0.013(4) -0.006(4)
C7 0.038(5) 0.022(4) 0.043(5) -0.001(4) -0.013(4) 0.005(4)
C8 0.048(6) 0.032(5) 0.068(7) -0.008(4) -0.016(5) -0.013(4)
C9 0.034(5) 0.022(4) 0.037(5) -0.005(3) 0.003(4) -0.001(3)
C10 0.032(4) 0.036(5) 0.028(4) -0.004(3) 0.008(3) 0.001(4)
C11 0.040(5) 0.026(4) 0.018(4) 0.005(3) -0.003(3) 0.000(3)
C12 0.041(5) 0.033(4) 0.019(4) 0.002(3) 0.007(3) 0.006(4)
C13 0.034(5) 0.038(5) 0.025(4) 0.007(3) 0.003(3) -0.005(4)
C14 0.048(5) 0.024(4) 0.022(4) 0.012(3) 0.001(4) -0.001(4)
C15 0.033(4) 0.030(4) 0.021(4) 0.005(3) -0.004(3) 0.006(3)
C16 0.037(4) 0.017(3) 0.026(4) -0.001(3) 0.010(3) -0.003(3)
C17 0.028(4) 0.029(4) 0.040(5) 0.003(4) 0.010(4) -0.007(3)
C18 0.026(4) 0.041(5) 0.042(5) 0.006(4) -0.004(4) -0.010(4)
C19 0.034(5) 0.026(4) 0.072(7) -0.002(4) 0.017(4) 0.007(4)
C20 0.061(6) 0.029(4) 0.021(4) 0.002(3) -0.002(4) -0.014(4)
C21 0.073(7) 0.045(5) 0.019(4) 0.010(4) -0.007(4) -0.019(5)
C22 0.052(6) 0.044(5) 0.055(6) 0.015(5) -0.026(5) -0.012(5)
C23 0.037(4) 0.027(4) 0.026(4) -0.002(3) 0.002(3) -0.006(3)
C24 0.050(5) 0.018(4) 0.045(5) 0.003(4) 0.005(4) -0.004(4)
C25 0.041(5) 0.021(4) 0.055(6) -0.004(4) 0.003(4) 0.007(3)

loop_
_atom_type_symbol
_atom_type_description
_atom_type_scat_dispersion_real
_atom_type_scat_dispersion_imag
_atom_type_scat_source
C C 0.0033 0.0016 'International Tables Vol C Tables 4.2.6.8 and 6.1.1.4'
H H 0.0000 0.0000 'International Tables Vol C Tables 4.2.6.8 and 6.1.1.4'
B B 0.0013 0.0007 'International Tables Vol C Tables 4.2.6.8 and 6.1.1.4'
O O 0.0106 0.0060 'International Tables Vol C Tables 4.2.6.8 and 6.1.1.4'
F F 0.0171 0.0103 'International Tables Vol C Tables 4.2.6.8 and 6.1.1.4'
P P 0.1023 0.0942 'International Tables Vol C Tables 4.2.6.8 and 6.1.1.4'
Os Os -1.2165 7.6030 'International Tables Vol C Tables 4.2.6.8 and 6.1.1.4'

loop_
_geom_angle_atom_site_label_1
_geom_angle_atom_site_label_2
_geom_angle_atom_site_label_3
_geom_angle
C16 Os C1 89.6(3)
C16 Os C13 97.1(3)
C1 Os C13 116.5(3)
C16 Os C14 125.0(3)
C1 Os C14 91.1(3)
C13 Os C14 36.5(3)
C16 Os C15 157.7(3)
C1 Os C15 101.2(3)
C13 Os C15 60.6(3)
C14 Os C15 36.5(3)
C16 Os C11 133.9(3)
C1 Os C11 135.7(3)
C13 Os C11 60.0(3)
C14 Os C11 60.1(3)
C15 Os C11 35.7(3)
C16 Os C12 102.0(3)
C1 Os C12 151.0(3)
C13 Os C12 36.3(3)
C14 Os C12 60.5(3)
C15 Os C12 59.9(3)
C11 Os C12 35.6(3)
C16 Os P1 91.1(2)
C1 Os P1 94.3(2)
C13 Os P1 148.1(2)
C14 Os P1 143.5(2)
C15 Os P1 107.3(2)
C11 Os P1 92.41(19)
C12 Os P1 111.7(2)
C17 P1 C23 103.3(4)
C17 P1 C20 103.8(4)
C23 P1 C20 108.9(4)
C17 P1 Os 113.8(3)
C23 P1 Os 110.7(2)
C20 P1 Os 115.4(3)
F1A B1A F4A 110.9(7)
F1A B1A F2A 110.1(7)
F4A B1A F2A 109.5(7)
F1A B1A F3A 110.2(7)
F4A B1A F3A 107.2(7)
F2A B1A F3A 108.9(7)
F1B B1B F2B 108.3(8)
F1B B1B F3B 111.6(8)
F2B B1B F3B 109.5(8)
F1B B1B F4B 110.1(8)
F2B B1B F4B 109.3(8)
F3B B1B F4B 108.0(8)
C1 O1 C10 93.0(5)
C5 O3 C6 117.0(6)
C7 O5 C8 115.2(7)
O1 C1 C2 94.2(6)
O1 C1 Os 125.1(5)
C2 C1 Os 140.5(6)
C1 C2 C3 117.4(7)
C1 C2 C10 85.0(6)
C3 C2 C10 104.2(6)
C1 C2 H2 117(5)
C3 C2 H2 109(5)
C10 C2 H2 123(5)
C2 C3 C4 105.6(6)
C2 C3 H3A 110.6
C4 C3 H3A 110.6
C2 C3 H3B 110.6
C4 C3 H3B 110.6
H3A C3 H3B 108.8
C5 C4 C7 107.8(6)
C5 C4 C9 114.3(6)
C7 C4 C9 110.4(6)
C5 C4 C3 110.9(6)
C7 C4 C3 109.4(6)
C9 C4 C3 104.0(6)
O2 C5 O3 123.4(7)
O2 C5 C4 124.9(7)
O3 C5 C4 111.7(6)
O3 C6 H6A 109.5
O3 C6 H6B 109.5
H6A C6 H6B 109.5
O3 C6 H6C 109.5
H6A C6 H6C 109.5
H6B C6 H6C 109.5
O4 C7 O5 124.5(8)
O4 C7 C4 124.0(8)
O5 C7 C4 111.5(7)
O5 C8 H8A 109.5
O5 C8 H8B 109.5
H8A C8 H8B 109.5
O5 C8 H8C 109.5
H8A C8 H8C 109.5
H8B C8 H8C 109.5
C10 C9 C4 105.1(6)
C10 C9 H9A 110.7
C4 C9 H9A 110.7
C10 C9 H9B 110.7
C4 C9 H9B 110.7
H9A C9 H9B 108.8
O1 C10 C9 112.3(6)
O1 C10 C2 87.6(5)
C9 C10 C2 109.9(7)
O1 C10 H10 105(5)
C9 C10 H10 120(5)
C2 C10 H10 117(5)
C15 C11 C12 109.0(7)
C15 C11 Os 71.2(4)
C12 C11 Os 72.5(4)
C15 C11 H11 125.5
C12 C11 H11 125.5
Os C11 H11 122.4
C11 C12 C13 107.3(7)
C11 C12 Os 72.0(4)
C13 C12 Os 69.9(4)
C11 C12 H12 126.3
C13 C12 H12 126.3
Os C12 H12 123.5
C14 C13 C12 108.1(7)
C14 C13 Os 71.8(4)
C12 C13 Os 73.8(4)
C14 C13 H13 125.9
C12 C13 H13 125.9
Os C13 H13 120.3
C13 C14 C15 107.6(7)
C13 C14 Os 71.7(4)
C15 C14 Os 72.5(4)
C13 C14 H14 126.2
C15 C14 H14 126.2
Os C14 H14 121.4
C11 C15 C14 107.9(7)
C11 C15 Os 73.0(4)
C14 C15 Os 71.0(4)
C11 C15 H15 126.0
C14 C15 H15 126.0
Os C15 H15 121.6
O6 C16 Os 176.2(6)
C18 C17 C19 110.6(7)
C18 C17 P1 113.8(5)
C19 C17 P1 111.6(5)
C18 C17 H17 106.8
C19 C17 H17 106.8
P1 C17 H17 106.8
C17 C18 H18A 109.5
C17 C18 H18B 109.5
H18A C18 H18B 109.5
C17 C18 H18C 109.5
H18A C18 H18C 109.5
H18B C18 H18C 109.5
C17 C19 H19A 109.5
C17 C19 H19B 109.5
H19A C19 H19B 109.5
C17 C19 H19C 109.5
H19A C19 H19C 109.5
H19B C19 H19C 109.5
C22 C20 C21 109.8(7)
C22 C20 P1 113.8(6)
C21 C20 P1 114.7(6)
C22 C20 H20 105.9
C21 C20 H20 105.9
P1 C20 H20 105.9
C20 C21 H21A 109.5
C20 C21 H21B 109.5
H21A C21 H21B 109.5
C20 C21 H21C 109.5
H21A C21 H21C 109.5
H21B C21 H21C 109.5
C20 C22 H22A 109.5
C20 C22 H22B 109.5
H22A C22 H22B 109.5
C20 C22 H22C 109.5
H22A C22 H22C 109.5
H22B C22 H22C 109.5
C25 C23 C24 110.9(6)
C25 C23 P1 115.1(5)
C24 C23 P1 114.3(5)
C25 C23 H23 105.1
C24 C23 H23 105.1
P1 C23 H23 105.1
C23 C24 H24A 109.5
C23 C24 H24B 109.5
H24A C24 H24B 109.5
C23 C24 H24C 109.5
H24A C24 H24C 109.5
H24B C24 H24C 109.5
C23 C25 H25A 109.5
C23 C25 H25B 109.5
H25A C25 H25B 109.5
C23 C25 H25C 109.5
H25A C25 H25C 109.5
H25B C25 H25C 109.5

loop_
_geom_bond_atom_site_label_1
_geom_bond_atom_site_label_2
_geom_bond_distance
Os C16 1.845(8)
Os C1 1.921(8)
Os C13 2.258(7)
Os C14 2.260(7)
Os C15 2.279(7)
Os C11 2.302(7)
Os C12 2.308(7)
Os P1 2.3680(19)
P1 C17 1.840(8)
P1 C23 1.841(8)
P1 C20 1.863(8)
B1A F1A 1.370(8)
B1A F4A 1.373(9)
B1A F2A 1.385(9)
B1A F3A 1.391(9)
B1B F1B 1.376(9)
B1B F2B 1.377(9)
B1B F3B 1.383(9)
B1B F4B 1.384(9)
O1 C1 1.353(8)
O1 C10 1.506(9)
O2 C5 1.204(9)
O3 C5 1.319(9)
O3 C6 1.446(9)
O4 C7 1.188(10)
O5 C7 1.313(10)
O5 C8 1.458(9)
O6 C16 1.164(9)
C1 C2 1.528(10)
C2 C3 1.555(11)
C2 C10 1.547(11)
C2 H2 0.91(8)
C3 C4 1.560(10)
C3 H3A 0.9900
C3 H3B 0.9900
C4 C5 1.529(10)
C4 C7 1.537(10)
C4 C9 1.540(10)
C6 H6A 0.9800
C6 H6B 0.9800
C6 H6C 0.9800
C8 H8A 0.9800
C8 H8B 0.9800
C8 H8C 0.9800
C9 C10 1.502(11)
C9 H9A 0.9900
C9 H9B 0.9900
C10 H10 0.96(8)
C11 C15 1.404(10)
C11 C12 1.408(11)
C11 H11 0.9500
C12 C13 1.425(11)
C12 H12 0.9500
C13 C14 1.416(11)
C13 H13 0.9500
C14 C15 1.422(11)
C14 H14 0.9500
C15 H15 0.9500
C17 C18 1.533(11)
C17 C19 1.539(11)
C17 H17 1.0000
C18 H18A 0.9800
C18 H18B 0.9800
C18 H18C 0.9800
C19 H19A 0.9800
C19 H19B 0.9800
C19 H19C 0.9800
C20 C22 1.528(12)
C20 C21 1.539(11)
C20 H20 1.0000
C21 H21A 0.9800
C21 H21B 0.9800
C21 H21C 0.9800
C22 H22A 0.9800
C22 H22B 0.9800
C22 H22C 0.9800
C23 C25 1.536(11)
C23 C24 1.541(10)
C23 H23 1.0000
C24 H24A 0.9800
C24 H24B 0.9800
C24 H24C 0.9800
C25 H25A 0.9800
C25 H25B 0.9800
C25 H25C 0.9800
